data_4305520
loop_
_publ_author_name
'Jeffery A. Driscoll'
'Paul H. Keyes'
'Mary Jane Heeg'
'Paul A. Heiney'
'Claudio N. Verani'

_publ_contact_author 'Claudio N. Verani'
_publ_contact_author_address
; Department of Chemistry
Wayne State University
5101 Cass Ave.
Detroit, Michigan 48202
U.S.A.
;
_publ_contact_author_email cnverani@chem.wayne.edu
_publ_contact_author_phone '313 577 1076'
_publ_section_title
;
Influence of the Apical Ligand in the Thermotropic Mesomorphism of Cationic
Copper-Based Surfactants
;
_journal_name_full 'Inorganic Chemistry'
_journal_page_first 7225
_journal_page_last 7232
_journal_paper_doi 10.1021/ic8005162
_journal_volume 47
_journal_year 2008
_chemical_formula_sum 'C48 H88 Cl2 Cu N4 O8'
_chemical_formula_weight 983.66
_chemical_name_systematic
; 
 ? 
;
_space_group_IT_number 2
_symmetry_cell_setting triclinic
_symmetry_space_group_name_Hall '-P 1'
_symmetry_space_group_name_H-M 'P -1'
_atom_sites_solution_hydrogens geom
_atom_sites_solution_primary direct
_atom_sites_solution_secondary difmap
_audit_creation_method SHELXL-97
_cell_angle_alpha 90.810(2)
_cell_angle_beta 98.506(3)
_cell_angle_gamma 110.466(2)
_cell_formula_units_Z 2
_cell_length_a 9.9383(4)
_cell_length_b 11.8276(5)
_cell_length_c 23.9031(12)
_cell_measurement_reflns_used 8965
_cell_measurement_temperature 100(2)
_cell_measurement_theta_max 28.
_cell_measurement_theta_min 2.3
_cell_volume 2596.8(2)
_computing_cell_refinement 'Bruker APEX2'
_computing_data_collection 'Bruker APEX2'
_computing_data_reduction 'Bruker APEX2'
_computing_molecular_graphics SHELXTL-Plus
_computing_publication_material SHELXL-97
_computing_structure_refinement 'SHELXL-97 (Sheldrick, 1997)'
_computing_structure_solution 'SHELXS-97 (Sheldrick, 1997)'
_diffrn_ambient_temperature 100(2)
_diffrn_measured_fraction_theta_full 0.990
_diffrn_measured_fraction_theta_max 0.990
_diffrn_measurement_device_type 'Bruker APEX2 kappa'
_diffrn_measurement_method 'Bruker APEX2'
_diffrn_radiation_monochromator graphite
_diffrn_radiation_source 'fine-focus sealed tube'
_diffrn_radiation_type MoK\a
_diffrn_radiation_wavelength 0.71073
_diffrn_reflns_av_R_equivalents 0.045
_diffrn_reflns_av_sigmaI/netI 0.0598
_diffrn_reflns_limit_h_max 13
_diffrn_reflns_limit_h_min -13
_diffrn_reflns_limit_k_max 15
_diffrn_reflns_limit_k_min -15
_diffrn_reflns_limit_l_max 31
_diffrn_reflns_limit_l_min 0
_diffrn_reflns_number 43568
_diffrn_reflns_theta_full 28.25
_diffrn_reflns_theta_max 28.25
_diffrn_reflns_theta_min 1.73
_exptl_absorpt_coefficient_mu 0.576
_exptl_absorpt_correction_T_max 0.9773
_exptl_absorpt_correction_T_min 0.9185
_exptl_absorpt_correction_type multi-scan
_exptl_crystal_colour purple
_exptl_crystal_density_diffrn 1.258
_exptl_crystal_density_method 'not measured'
_exptl_crystal_description plate
_exptl_crystal_F_000 1062
_exptl_crystal_size_max 0.15
_exptl_crystal_size_mid 0.12
_exptl_crystal_size_min 0.04
_refine_diff_density_max 0.705
_refine_diff_density_min -0.739
_refine_diff_density_rms 0.082
_refine_ls_extinction_method none
_refine_ls_goodness_of_fit_ref 1.041
_refine_ls_hydrogen_treatment mixed
_refine_ls_matrix_type full
_refine_ls_number_parameters 558
_refine_ls_number_reflns 12724
_refine_ls_number_restraints 0
_refine_ls_restrained_S_all 1.041
_refine_ls_R_factor_all 0.0842
_refine_ls_R_factor_gt 0.0491
_refine_ls_shift/su_max 0.001
_refine_ls_shift/su_mean 0.000
_refine_ls_structure_factor_coef Fsqd
_refine_ls_weighting_details 'calc w=1/[\s^2^(Fo^2^)+(0.0601P)^2^+2.6289P] where P=(Fo^2^+2Fc^2^)/3'
_refine_ls_weighting_scheme calc
_refine_ls_wR_factor_gt 0.1201
_refine_ls_wR_factor_ref 0.1367
_reflns_number_gt 8903
_reflns_number_total 12724
_reflns_threshold_expression >2sigma(I)
_cod_data_source_file ic8005162-file001_2.cif
_cod_data_source_block lonc
_cod_depositor_comments
;
The following automatic conversions were performed:
'_exptl_absorpt_correction_type' value 'Multi-scan' changed to
'multi-scan' according to
'/home/saulius/struct/CIF-dictionaries/cif_core.dic' dictionary named
'cif_core.dic' version 2.4.1 from 2010-06-29.

Automatic conversion script
Id: cif_fix_enum 1527 2010-12-29 10:47:43Z saulius 
;
_cod_database_code 4305520

loop_
_symmetry_equiv_pos_as_xyz
'x, y, z'
'-x, -y, -z'

loop_
_atom_site_label
_atom_site_type_symbol
_atom_site_fract_x
_atom_site_fract_y
_atom_site_fract_z
_atom_site_U_iso_or_equiv
_atom_site_adp_type
_atom_site_occupancy
_atom_site_symmetry_multiplicity
_atom_site_calc_flag
_atom_site_refinement_flags
_atom_site_disorder_assembly
_atom_site_disorder_group
Cu1 Cu 0.84499(3) 0.89171(3) 0.596500(14) 0.01620(9) Uani 1 1 d . . .
N1 N 0.8962(2) 1.07158(18) 0.60737(9) 0.0164(4) Uani 1 1 d . . .
C1 C 1.0295(3) 1.1602(2) 0.61399(11) 0.0177(5) Uani 1 1 d . . .
H1 H 1.1134 1.1381 0.6197 0.021 Uiso 1 1 calc R . .
C2 C 1.0477(3) 1.2818(2) 0.61268(11) 0.0199(5) Uani 1 1 d . . .
H2 H 1.1422 1.3420 0.6166 0.024 Uiso 1 1 calc R . .
C3 C 0.9253(3) 1.3134(2) 0.60557(12) 0.0221(6) Uani 1 1 d . . .
H3 H 0.9348 1.3961 0.6050 0.026 Uiso 1 1 calc R . .
C4 C 0.7877(3) 1.2233(2) 0.59923(11) 0.0211(5) Uani 1 1 d . . .
H4 H 0.7024 1.2436 0.5941 0.025 Uiso 1 1 calc R . .
C5 C 0.7779(3) 1.1032(2) 0.60054(11) 0.0170(5) Uani 1 1 d . . .
C6 C 0.6337(3) 1.0002(2) 0.59298(11) 0.0185(5) Uani 1 1 d . . .
H6A H 0.5642 1.0228 0.6123 0.022 Uiso 1 1 calc R . .
H6B H 0.5926 0.9818 0.5522 0.022 Uiso 1 1 calc R . .
N2 N 0.6564(2) 0.89258(18) 0.61764(9) 0.0181(4) Uani 1 1 d . . .
C7 C 0.6552(3) 0.8983(2) 0.67981(12) 0.0223(6) Uani 1 1 d . A .
C8 C 0.6758(3) 0.7909(3) 0.70895(14) 0.0315(7) Uani 1 1 d . . .
C9 C 0.6484(6) 0.7709(5) 0.7642(2) 0.0218(11) Uiso 0.50 1 d P A 1
C9' C 0.6717(7) 0.8247(6) 0.7774(3) 0.0302(13) Uiso 0.50 1 d P A 2
C10 C 0.6476(6) 0.6500(5) 0.7842(2) 0.0213(11) Uiso 0.50 1 d P A 1
C10' C 0.7053(7) 0.7384(6) 0.8198(3) 0.0329(13) Uiso 0.50 1 d P A 2
C11 C 0.5931(4) 0.6239(3) 0.83611(16) 0.0416(8) Uani 1 1 d . . .
C12 C 0.6069(6) 0.4991(5) 0.8595(2) 0.0240(11) Uiso 0.50 1 d P A 1
C12' C 0.6250(7) 0.5614(6) 0.8800(3) 0.0303(13) Uiso 0.50 1 d P A 2
C13 C 0.5341(5) 0.4582(3) 0.9074(2) 0.0662(14) Uani 1 1 d . . .
C14 C 0.5635(6) 0.3416(5) 0.9326(2) 0.0251(12) Uiso 0.50 1 d P A 1
C14' C 0.5608(7) 0.3983(6) 0.9488(3) 0.0300(13) Uiso 0.50 1 d P A 2
C15 C 0.4839(6) 0.2971(3) 0.9798(2) 0.0825(18) Uani 1 1 d . . .
C16 C 0.5211(6) 0.1833(5) 1.0062(2) 0.0233(11) Uiso 0.50 1 d P A 1
C17 C 0.4706(6) 0.1478(5) 1.0632(3) 0.0225(11) Uiso 0.50 1 d P A 1
C18 C 0.4782(6) 0.0267(5) 1.0798(2) 0.0252(12) Uiso 0.50 1 d P A 1
C19 C 0.4291(7) -0.0089(5) 1.1373(3) 0.0257(12) Uiso 0.50 1 d P A 1
C20 C 0.4340(7) -0.1301(6) 1.1539(3) 0.0295(13) Uiso 0.50 1 d P A 1
C21 C 0.3869(8) -0.1623(6) 1.2114(3) 0.0344(15) Uiso 0.50 1 d P A 1
C22 C 0.3782(8) -0.2913(7) 1.2255(3) 0.0400(15) Uiso 0.50 1 d P A 1
C16' C 0.5107(6) 0.2381(6) 1.0211(3) 0.0290(13) Uiso 0.50 1 d P A 2
C17' C 0.4051(7) 0.1277(5) 1.0419(3) 0.0280(13) Uiso 0.50 1 d P A 2
C18' C 0.4677(6) 0.0789(6) 1.0928(3) 0.0272(12) Uiso 0.50 1 d P A 2
C19' C 0.3625(7) -0.0316(5) 1.1155(3) 0.0279(13) Uiso 0.50 1 d P A 2
C20' C 0.4306(6) -0.0774(6) 1.1671(3) 0.0281(13) Uiso 0.50 1 d P A 2
C21' C 0.3260(8) -0.1831(6) 1.1926(3) 0.0295(13) Uiso 0.50 1 d P A 2
C22' C 0.3958(7) -0.2292(6) 1.2435(3) 0.0336(14) Uiso 0.50 1 d P A 2
C23 C 0.3081(5) -0.3328(4) 1.2737(2) 0.0620(12) Uani 1 1 d . . .
C24 C 0.3703(8) -0.3849(7) 1.3157(3) 0.0456(17) Uiso 0.50 1 d P A 1
C24' C 0.3074(10) -0.4561(9) 1.2938(4) 0.064(2) Uiso 0.50 1 d P A 2
N3 N 0.7870(2) 0.71558(18) 0.57345(9) 0.0170(4) Uani 1 1 d . . .
C25 C 0.6609(3) 0.6254(2) 0.57677(12) 0.0205(5) Uani 1 1 d . . .
H25 H 0.5923 0.6417 0.5962 0.025 Uiso 1 1 calc R . .
C26 C 0.6277(3) 0.5097(2) 0.55284(11) 0.0206(5) Uani 1 1 d . . .
H26 H 0.5388 0.4473 0.5566 0.025 Uiso 1 1 calc R . .
C27 C 0.7261(3) 0.4863(2) 0.52326(11) 0.0212(6) Uani 1 1 d . . .
H27 H 0.7045 0.4082 0.5056 0.025 Uiso 1 1 calc R . .
C28 C 0.8562(3) 0.5785(2) 0.51986(11) 0.0182(5) Uani 1 1 d . . .
H28 H 0.9256 0.5639 0.5002 0.022 Uiso 1 1 calc R . .
C29 C 0.8844(3) 0.6922(2) 0.54540(11) 0.0163(5) Uani 1 1 d . . .
C30 C 1.0197(3) 0.7987(2) 0.54168(11) 0.0178(5) Uani 1 1 d . . .
H30A H 1.1042 0.7721 0.5439 0.021 Uiso 1 1 calc R . .
H30B H 1.0085 0.8351 0.5050 0.021 Uiso 1 1 calc R . .
N4 N 1.0442(2) 0.88961(17) 0.58941(9) 0.0162(4) Uani 1 1 d . . .
C31 C 1.1175(3) 0.8554(2) 0.64208(11) 0.0193(5) Uani 1 1 d . . .
H31A H 1.2152 0.8584 0.6362 0.023 Uiso 1 1 calc R . .
H31B H 1.0607 0.7710 0.6489 0.023 Uiso 1 1 calc R . .
C32 C 1.1340(3) 0.9372(2) 0.69469(12) 0.0243(6) Uani 1 1 d . . .
H32A H 1.1980 1.0206 0.6896 0.029 Uiso 1 1 calc R . .
H32B H 1.0376 0.9392 0.6994 0.029 Uiso 1 1 calc R . .
C33 C 1.1988(3) 0.8917(3) 0.74764(12) 0.0279(6) Uani 1 1 d . . .
H33A H 1.2244 0.9539 0.7794 0.033 Uiso 1 1 calc R . .
H33B H 1.2899 0.8816 0.7408 0.033 Uiso 1 1 calc R . .
C34 C 1.0978(3) 0.7721(3) 0.76517(12) 0.0309(7) Uani 1 1 d . . .
H34A H 1.0713 0.7101 0.7332 0.037 Uiso 1 1 calc R . .
H34B H 1.0072 0.7825 0.7725 0.037 Uiso 1 1 calc R . .
C35 C 1.1638(3) 0.7258(3) 0.81794(13) 0.0351(7) Uani 1 1 d . . .
H35A H 1.2528 0.7129 0.8103 0.042 Uiso 1 1 calc R . .
H35B H 1.1927 0.7884 0.8498 0.042 Uiso 1 1 calc R . .
C36 C 1.0601(4) 0.6087(3) 0.83541(13) 0.0389(8) Uani 1 1 d . . .
H36A H 1.0315 0.5466 0.8034 0.047 Uiso 1 1 calc R . .
H36B H 0.9710 0.6220 0.8426 0.047 Uiso 1 1 calc R . .
C37 C 1.1216(4) 0.5603(4) 0.88768(14) 0.0457(9) Uani 1 1 d . . .
H37A H 1.2097 0.5455 0.8804 0.055 Uiso 1 1 calc R . .
H37B H 1.1515 0.6227 0.9197 0.055 Uiso 1 1 calc R . .
C38 C 1.0155(4) 0.4446(4) 0.90483(14) 0.0490(10) Uani 1 1 d . . .
H38A H 0.9848 0.3828 0.8726 0.059 Uiso 1 1 calc R . .
H38B H 0.9278 0.4599 0.9123 0.059 Uiso 1 1 calc R . .
C39 C 1.0754(5) 0.3933(4) 0.95713(15) 0.0588(12) Uani 1 1 d . . .
H39A H 1.1637 0.3787 0.9498 0.071 Uiso 1 1 calc R . .
H39B H 1.1050 0.4546 0.9895 0.071 Uiso 1 1 calc R . .
C40 C 0.9692(6) 0.2769(4) 0.97363(15) 0.0660(14) Uani 1 1 d . . .
H40A H 0.9408 0.2150 0.9415 0.079 Uiso 1 1 calc R . .
H40B H 0.8803 0.2910 0.9805 0.079 Uiso 1 1 calc R . .
C41 C 1.0296(6) 0.2279(4) 1.02623(16) 0.0753(16) Uani 1 1 d . . .
H41A H 1.0575 0.2897 1.0584 0.090 Uiso 1 1 calc R . .
H41B H 1.1189 0.2145 1.0194 0.090 Uiso 1 1 calc R . .
C42 C 0.9229(6) 0.1097(4) 1.04293(16) 0.0774(17) Uani 1 1 d . . .
H42A H 0.8337 0.1232 1.0498 0.093 Uiso 1 1 calc R . .
H42B H 0.8949 0.0480 1.0108 0.093 Uiso 1 1 calc R . .
C43 C 0.9832(6) 0.0604(4) 1.09542(16) 0.0779(17) Uani 1 1 d . . .
H43A H 1.0726 0.0473 1.0885 0.093 Uiso 1 1 calc R . .
H43B H 1.0114 0.1224 1.1275 0.093 Uiso 1 1 calc R . .
C44 C 0.8808(6) -0.0553(5) 1.11253(16) 0.0775(17) Uani 1 1 d . . .
H44A H 0.8504 -0.1167 1.0801 0.093 Uiso 1 1 calc R . .
H44B H 0.7926 -0.0416 1.1206 0.093 Uiso 1 1 calc R . .
C45 C 0.9432(6) -0.1059(4) 1.16419(16) 0.0705(15) Uani 1 1 d . . .
H45A H 0.9746 -0.0442 1.1965 0.085 Uiso 1 1 calc R . .
H45B H 1.0307 -0.1207 1.1560 0.085 Uiso 1 1 calc R . .
C46 C 0.8371(5) -0.2233(4) 1.18173(16) 0.0638(13) Uani 1 1 d . . .
H46A H 0.7533 -0.2071 1.1930 0.077 Uiso 1 1 calc R . .
H46B H 0.7996 -0.2831 1.1485 0.077 Uiso 1 1 calc R . .
C47 C 0.9042(5) -0.2781(4) 1.23034(15) 0.0517(10) Uani 1 1 d . . .
H47A H 0.9406 -0.2189 1.2637 0.062 Uiso 1 1 calc R . .
H47B H 0.9887 -0.2936 1.2193 0.062 Uiso 1 1 calc R . .
C48 C 0.7980(5) -0.3954(4) 1.24685(17) 0.0606(11) Uani 1 1 d . . .
H48A H 0.7223 -0.3785 1.2637 0.073 Uiso 1 1 calc R . .
H48B H 0.8503 -0.4322 1.2745 0.073 Uiso 1 1 calc R . .
H48C H 0.7531 -0.4513 1.2130 0.073 Uiso 1 1 calc R . .
Cl1 Cl 0.66182(6) 0.84258(5) 0.45424(3) 0.01744(13) Uani 1 1 d . . .
O1 O 0.78744(18) 0.92237(15) 0.49392(8) 0.0209(4) Uani 1 1 d . . .
O2 O 0.6836(2) 0.73173(16) 0.44236(8) 0.0237(4) Uani 1 1 d . . .
O3 O 0.6519(2) 0.90418(17) 0.40283(8) 0.0238(4) Uani 1 1 d . . .
O4 O 0.53233(19) 0.81905(17) 0.47914(8) 0.0248(4) Uani 1 1 d . . .
Cl2 Cl 0.28848(6) 0.63122(5) 0.62749(3) 0.01945(14) Uani 1 1 d . . .
O5 O 0.3569(2) 0.72515(16) 0.59104(9) 0.0261(4) Uani 1 1 d . . .
O6 O 0.3522(2) 0.53912(16) 0.62669(9) 0.0279(5) Uani 1 1 d . . .
O7 O 0.13500(19) 0.58061(16) 0.60543(9) 0.0276(5) Uani 1 1 d . . .
O8 O 0.3109(2) 0.68371(18) 0.68402(9) 0.0307(5) Uani 1 1 d . . .
H7A H 0.5614 0.9037 0.6863 0.050 Uiso 1 1 d . . .
H7B H 0.7337 0.9733 0.6972 0.050 Uiso 1 1 d . . .
H8A H 0.6127 0.7171 0.6852 0.050 Uiso 1 1 d . . .
H8B H 0.7776 0.7973 0.7089 0.050 Uiso 1 1 d . . .
H9A H 0.5531 0.7787 0.7671 0.050 Uiso 0.50 1 d P . .
H9B H 0.7238 0.8371 0.7903 0.050 Uiso 0.50 1 d P . .
H10A H 0.5870 0.5855 0.7546 0.050 Uiso 0.50 1 d P . .
H10B H 0.7484 0.6492 0.7889 0.050 Uiso 0.50 1 d P . .
H11A H 0.4896 0.6168 0.8308 0.050 Uiso 1 1 d . . .
H11B H 0.6482 0.6921 0.8652 0.050 Uiso 1 1 d . . .
H12A H 0.5680 0.4351 0.8282 0.050 Uiso 0.50 1 d P . .
H12B H 0.7123 0.5120 0.8711 0.050 Uiso 0.50 1 d P . .
H13A H 0.4265 0.4363 0.8951 0.050 Uiso 1 1 d . . .
H13B H 0.5649 0.5249 0.9375 0.050 Uiso 1 1 d . . .
H14A H 0.5365 0.2767 0.9020 0.050 Uiso 0.50 1 d P . .
H14B H 0.6713 0.3652 0.9461 0.050 Uiso 0.50 1 d P . .
H15A H 0.3773 0.2714 0.9670 0.050 Uiso 1 1 d . . .
H15B H 0.5098 0.3636 1.0108 0.050 Uiso 1 1 d . . .
H16A H 0.4785 0.1136 0.9788 0.050 Uiso 0.50 1 d P . .
H16B H 0.6295 0.2056 1.0121 0.050 Uiso 0.50 1 d P . .
H17A H 0.5304 0.2110 1.0935 0.050 Uiso 0.50 1 d P . .
H17B H 0.3683 0.1434 1.0606 0.050 Uiso 0.50 1 d P . .
H18A H 0.5811 0.0309 1.0818 0.050 Uiso 0.50 1 d P . .
H18B H 0.4177 -0.0364 1.0501 0.050 Uiso 0.50 1 d P . .
H19A H 0.4928 0.0545 1.1672 0.050 Uiso 0.50 1 d P . .
H19B H 0.3290 -0.0105 1.1356 0.050 Uiso 0.50 1 d P . .
H20A H 0.5369 -0.1276 1.1562 0.050 Uiso 0.50 1 d P . .
H20B H 0.3733 -0.1928 1.1242 0.050 Uiso 0.50 1 d P . .
H21A H 0.4527 -0.1038 1.2418 0.050 Uiso 0.50 1 d P . .
H21B H 0.2872 -0.1584 1.2104 0.050 Uiso 0.50 1 d P . .
H22A H 0.3278 -0.3475 1.1917 0.050 Uiso 0.50 1 d P . .
H22B H 0.4799 -0.2910 1.2335 0.050 Uiso 0.50 1 d P . .
H23A H 0.2914 -0.2638 1.2916 0.050 Uiso 1 1 d . . .
H23B H 0.2084 -0.3930 1.2585 0.050 Uiso 1 1 d . . .
H24A H 0.3335 -0.4741 1.3076 0.050 Uiso 0.50 1 d P . .
H24B H 0.3472 -0.3672 1.3524 0.050 Uiso 0.50 1 d P . .
H24C H 0.4763 -0.3544 1.3173 0.050 Uiso 0.50 1 d P . .
H9C H 0.7448 0.9088 0.7891 0.050 Uiso 0.50 1 d P . .
H9D H 0.5756 0.8284 0.7811 0.050 Uiso 0.50 1 d P . .
H10C H 0.7806 0.7131 0.8060 0.050 Uiso 0.50 1 d P . .
H10D H 0.7558 0.7885 0.8562 0.050 Uiso 0.50 1 d P . .
H12C H 0.6773 0.6247 0.9118 0.050 Uiso 0.50 1 d P . .
H12D H 0.7023 0.5342 0.8689 0.050 Uiso 0.50 1 d P . .
H14C H 0.6146 0.4640 0.9796 0.050 Uiso 0.50 1 d P . .
H14D H 0.6385 0.3727 0.9372 0.050 Uiso 0.50 1 d P . .
H16C H 0.5530 0.2985 1.0553 0.050 Uiso 0.50 1 d P . .
H16D H 0.5931 0.2146 1.0134 0.050 Uiso 0.50 1 d P . .
H17C H 0.3211 0.1487 1.0518 0.050 Uiso 0.50 1 d P . .
H17D H 0.3644 0.0638 1.0107 0.050 Uiso 0.50 1 d P . .
H18C H 0.5100 0.1442 1.1240 0.050 Uiso 0.50 1 d P . .
H18D H 0.5500 0.0573 1.0830 0.050 Uiso 0.50 1 d P . .
H19C H 0.3219 -0.0970 1.0851 0.050 Uiso 0.50 1 d P . .
H19D H 0.2809 -0.0100 1.1259 0.050 Uiso 0.50 1 d P . .
H20C H 0.4781 -0.0096 1.1970 0.050 Uiso 0.50 1 d P . .
H20D H 0.5099 -0.1028 1.1565 0.050 Uiso 0.50 1 d P . .
H21C H 0.2467 -0.1574 1.2039 0.050 Uiso 0.50 1 d P . .
H21D H 0.2766 -0.2505 1.1626 0.050 Uiso 0.50 1 d P . .
H22C H 0.4745 -0.2519 1.2310 0.050 Uiso 0.50 1 d P . .
H22D H 0.4446 -0.1595 1.2720 0.050 Uiso 0.50 1 d P . .
H24D H 0.2431 -0.5244 1.2683 0.050 Uiso 0.50 1 d P . .
H24E H 0.2794 -0.4685 1.3325 0.050 Uiso 0.50 1 d P . .
H24F H 0.4088 -0.4589 1.2980 0.050 Uiso 0.50 1 d P . .
H1N2 H 0.5805 0.8261 0.6013 0.050 Uiso 1 1 d . . .
H1N4 H 1.1040 0.9606 0.5812 0.050 Uiso 1 1 d . . .

loop_
_atom_site_aniso_label
_atom_site_aniso_U_11
_atom_site_aniso_U_22
_atom_site_aniso_U_33
_atom_site_aniso_U_23
_atom_site_aniso_U_13
_atom_site_aniso_U_12
Cu1 0.01162(15) 0.00937(14) 0.02668(18) -0.00161(12) 0.00438(12) 0.00221(11)
N1 0.0145(10) 0.0118(10) 0.0215(11) -0.0002(8) 0.0034(9) 0.0029(8)
C1 0.0143(12) 0.0139(12) 0.0237(14) -0.0008(10) 0.0054(10) 0.0026(10)
C2 0.0185(13) 0.0135(12) 0.0245(14) -0.0014(10) 0.0046(11) 0.0014(10)
C3 0.0241(14) 0.0107(11) 0.0299(15) 0.0016(10) 0.0052(12) 0.0041(10)
C4 0.0196(13) 0.0156(12) 0.0276(15) 0.0001(10) 0.0014(11) 0.0069(10)
C5 0.0168(12) 0.0145(12) 0.0176(13) -0.0002(9) 0.0011(10) 0.0038(10)
C6 0.0142(12) 0.0138(12) 0.0254(14) 0.0005(10) 0.0011(10) 0.0034(10)
N2 0.0129(10) 0.0117(10) 0.0278(12) -0.0013(8) 0.0032(9) 0.0021(8)
C7 0.0194(13) 0.0175(13) 0.0292(15) 0.0010(11) 0.0063(11) 0.0048(11)
C8 0.0184(14) 0.0246(15) 0.050(2) 0.0106(13) 0.0049(13) 0.0053(12)
C11 0.0418(19) 0.0232(16) 0.056(2) -0.0047(15) 0.0234(17) 0.0016(14)
C13 0.097(3) 0.0249(18) 0.097(3) 0.0171(19) 0.073(3) 0.022(2)
C15 0.136(4) 0.033(2) 0.113(4) 0.029(2) 0.101(4) 0.039(3)
C23 0.077(3) 0.048(2) 0.078(3) 0.020(2) 0.042(3) 0.030(2)
N3 0.0144(10) 0.0123(10) 0.0234(12) 0.0015(8) 0.0027(9) 0.0039(8)
C25 0.0145(12) 0.0141(12) 0.0307(15) 0.0017(10) 0.0026(11) 0.0028(10)
C26 0.0169(13) 0.0135(12) 0.0274(15) 0.0034(10) -0.0009(11) 0.0023(10)
C27 0.0251(14) 0.0121(12) 0.0238(14) 0.0001(10) -0.0043(11) 0.0067(11)
C28 0.0216(13) 0.0166(12) 0.0187(13) 0.0002(10) -0.0007(10) 0.0112(10)
C29 0.0157(12) 0.0149(12) 0.0183(13) 0.0016(9) -0.0003(10) 0.0067(10)
C30 0.0159(12) 0.0143(12) 0.0233(14) -0.0009(10) 0.0030(10) 0.0055(10)
N4 0.0130(10) 0.0112(10) 0.0232(11) -0.0013(8) 0.0027(9) 0.0030(8)
C31 0.0148(12) 0.0196(13) 0.0224(14) -0.0027(10) 0.0006(10) 0.0060(10)
C32 0.0196(13) 0.0224(14) 0.0288(15) -0.0081(11) 0.0011(11) 0.0063(11)
C33 0.0209(14) 0.0376(16) 0.0235(15) -0.0102(12) -0.0032(12) 0.0115(13)
C34 0.0237(15) 0.0487(19) 0.0223(15) 0.0022(13) 0.0016(12) 0.0160(14)
C35 0.0335(17) 0.055(2) 0.0235(16) -0.0002(14) -0.0009(13) 0.0262(16)
C36 0.0428(19) 0.066(2) 0.0231(16) 0.0100(15) 0.0051(14) 0.0376(18)
C37 0.058(2) 0.076(3) 0.0236(17) 0.0084(16) 0.0042(16) 0.050(2)
C38 0.077(3) 0.075(3) 0.0227(17) 0.0143(17) 0.0107(17) 0.059(2)
C39 0.099(3) 0.092(3) 0.0238(18) 0.0149(19) 0.013(2) 0.080(3)
C40 0.127(4) 0.092(3) 0.0267(19) 0.022(2) 0.026(2) 0.091(3)
C41 0.148(5) 0.108(4) 0.0277(19) 0.030(2) 0.033(2) 0.110(4)
C42 0.160(5) 0.108(4) 0.0264(19) 0.028(2) 0.035(3) 0.115(4)
C43 0.157(5) 0.109(4) 0.033(2) 0.038(2) 0.042(3) 0.116(4)
C44 0.150(5) 0.114(4) 0.0270(19) 0.026(2) 0.028(2) 0.114(4)
C45 0.133(4) 0.102(3) 0.032(2) 0.035(2) 0.039(2) 0.100(3)
C46 0.107(4) 0.091(3) 0.030(2) 0.014(2) 0.015(2) 0.078(3)
C47 0.078(3) 0.068(3) 0.0281(19) 0.0164(17) 0.0131(19) 0.046(2)
C48 0.079(3) 0.077(3) 0.034(2) -0.001(2) 0.000(2) 0.042(3)
Cl1 0.0127(3) 0.0151(3) 0.0229(3) 0.0013(2) 0.0032(2) 0.0027(2)
O1 0.0133(9) 0.0166(9) 0.0276(10) 0.0008(7) -0.0004(8) 0.0003(7)
O2 0.0218(10) 0.0141(9) 0.0336(11) -0.0001(8) 0.0045(8) 0.0043(8)
O3 0.0237(10) 0.0237(10) 0.0250(10) 0.0066(8) 0.0037(8) 0.0096(8)
O4 0.0146(9) 0.0266(10) 0.0295(11) -0.0016(8) 0.0068(8) 0.0017(8)
Cl2 0.0136(3) 0.0129(3) 0.0303(4) 0.0000(2) 0.0046(3) 0.0026(2)
O5 0.0192(9) 0.0185(9) 0.0369(12) 0.0046(8) 0.0081(9) 0.0006(8)
O6 0.0215(10) 0.0181(9) 0.0470(13) 0.0023(9) 0.0085(9) 0.0097(8)
O7 0.0111(9) 0.0182(9) 0.0488(13) -0.0007(9) 0.0007(9) 0.0011(7)
O8 0.0329(11) 0.0321(11) 0.0286(11) -0.0021(9) 0.0029(9) 0.0145(9)

loop_
_atom_type_symbol
_atom_type_description
_atom_type_scat_dispersion_real
_atom_type_scat_dispersion_imag
_atom_type_scat_source
C C 0.0033 0.0016 'International Tables Vol C Tables 4.2.6.8 and 6.1.1.4'
H H 0.0000 0.0000 'International Tables Vol C Tables 4.2.6.8 and 6.1.1.4'
N N 0.0061 0.0033 'International Tables Vol C Tables 4.2.6.8 and 6.1.1.4'
O O 0.0106 0.0060 'International Tables Vol C Tables 4.2.6.8 and 6.1.1.4'
Cl Cl 0.1484 0.1585 'International Tables Vol C Tables 4.2.6.8 and 6.1.1.4'
Cu Cu 0.3201 1.2651 'International Tables Vol C Tables 4.2.6.8 and 6.1.1.4'

loop_
_geom_angle_atom_site_label_1
_geom_angle_atom_site_label_2
_geom_angle_atom_site_label_3
_geom_angle
_geom_angle_site_symmetry_1
_geom_angle_site_symmetry_3
_geom_angle_publ_flag
N3 Cu1 N1 171.53(9) . . ?
N3 Cu1 N2 99.68(8) . . ?
N1 Cu1 N2 81.34(8) . . ?
N3 Cu1 N4 81.70(8) . . ?
N1 Cu1 N4 98.72(8) . . ?
N2 Cu1 N4 170.36(9) . . ?
N3 Cu1 O1 87.05(7) . . ?
N1 Cu1 O1 84.47(7) . . ?
N2 Cu1 O1 96.43(8) . . ?
N4 Cu1 O1 93.17(7) . . ?
C5 N1 C1 118.6(2) . . ?
C5 N1 Cu1 112.29(16) . . ?
C1 N1 Cu1 128.61(16) . . ?
N1 C1 C2 122.4(2) . . ?
C3 C2 C1 118.5(2) . . ?
C2 C3 C4 119.7(2) . . ?
C5 C4 C3 118.6(2) . . ?
N1 C5 C4 122.2(2) . . ?
N1 C5 C6 115.8(2) . . ?
C4 C5 C6 122.1(2) . . ?
N2 C6 C5 108.7(2) . . ?
C6 N2 C7 109.95(19) . . ?
C6 N2 Cu1 105.88(15) . . ?
C7 N2 Cu1 114.22(16) . . ?
N2 C7 C8 114.0(2) . . ?
C9 C8 C7 120.5(3) . . ?
C9 C8 C9' 21.9(3) . . ?
C7 C8 C9' 102.6(3) . . ?
C8 C9 C10 114.8(5) . . ?
C10' C9' C8 115.6(5) . . ?
C11 C10 C9 112.9(4) . . ?
C11 C10' C9' 125.0(5) . . ?
C12' C11 C10 132.3(4) . . ?
C12' C11 C10' 122.1(5) . . ?
C10 C11 C10' 50.0(3) . . ?
C12' C11 C12 30.5(3) . . ?
C10 C11 C12 111.7(3) . . ?
C10' C11 C12 131.9(4) . . ?
C13 C12 C11 114.3(4) . . ?
C11 C12' C13 132.3(5) . . ?
C14' C13 C12 131.9(5) . . ?
C14' C13 C12' 133.6(6) . . ?
C12 C13 C12' 33.0(3) . . ?
C14' C13 C14 28.4(3) . . ?
C12 C13 C14 112.4(4) . . ?
C12' C13 C14 131.7(4) . . ?
C15 C14 C13 112.1(4) . . ?
C13 C14' C15 139.3(6) . . ?
C16' C15 C14' 139.1(6) . . ?
C16' C15 C14 130.7(5) . . ?
C14' C15 C14 30.9(3) . . ?
C16' C15 C16 27.8(3) . . ?
C14' C15 C16 134.0(5) . . ?
C14 C15 C16 111.1(4) . . ?
C17 C16 C15 115.2(4) . . ?
C18 C17 C16 113.0(5) . . ?
C17 C18 C19 113.2(5) . . ?
C20 C19 C18 113.8(5) . . ?
C19 C20 C21 112.7(5) . . ?
C20 C21 C22 112.3(5) . . ?
C23 C22 C21 113.6(6) . . ?
C15 C16' C17' 126.9(6) . . ?
C18' C17' C16' 114.8(6) . . ?
C17' C18' C19' 115.9(5) . . ?
C20' C19' C18' 114.0(5) . . ?
C19' C20' C21' 115.1(5) . . ?
C22' C21' C20' 114.5(6) . . ?
C23 C22' C21' 121.4(5) . . ?
C24 C23 C22 120.6(5) . . ?
C24 C23 C22' 122.6(5) . . ?
C22 C23 C22' 31.4(3) . . ?
C24 C23 C24' 37.4(4) . . ?
C22 C23 C24' 116.8(5) . . ?
C22' C23 C24' 140.5(5) . . ?
C25 N3 C29 118.7(2) . . ?
C25 N3 Cu1 128.32(17) . . ?
C29 N3 Cu1 112.46(16) . . ?
N3 C25 C26 122.3(2) . . ?
C25 C26 C27 118.9(2) . . ?
C28 C27 C26 119.0(2) . . ?
C27 C28 C29 119.4(2) . . ?
N3 C29 C28 121.5(2) . . ?
N3 C29 C30 115.4(2) . . ?
C28 C29 C30 123.0(2) . . ?
N4 C30 C29 108.9(2) . . ?
C30 N4 C31 109.95(18) . . ?
C30 N4 Cu1 105.52(14) . . ?
C31 N4 Cu1 112.94(15) . . ?
N4 C31 C32 113.5(2) . . ?
C33 C32 C31 110.9(2) . . ?
C32 C33 C34 114.1(2) . . ?
C33 C34 C35 114.0(3) . . ?
C36 C35 C34 113.0(3) . . ?
C35 C36 C37 114.5(3) . . ?
C38 C37 C36 113.6(3) . . ?
C37 C38 C39 114.6(4) . . ?
C40 C39 C38 114.3(4) . . ?
C39 C40 C41 113.7(4) . . ?
C40 C41 C42 113.9(5) . . ?
C43 C42 C41 114.0(5) . . ?
C44 C43 C42 114.9(5) . . ?
C43 C44 C45 114.7(5) . . ?
C44 C45 C46 114.2(4) . . ?
C47 C46 C45 113.7(4) . . ?
C46 C47 C48 113.1(4) . . ?
O2 Cl1 O4 110.31(11) . . ?
O2 Cl1 O3 110.13(11) . . ?
O4 Cl1 O3 110.40(12) . . ?
O2 Cl1 O1 109.24(11) . . ?
O4 Cl1 O1 109.16(11) . . ?
O3 Cl1 O1 107.55(11) . . ?
Cl1 O1 Cu1 125.15(10) . . ?
O8 Cl2 O6 110.41(13) . . ?
O8 Cl2 O7 110.05(12) . . ?
O6 Cl2 O7 110.15(11) . . ?
O8 Cl2 O5 109.30(12) . . ?
O6 Cl2 O5 108.86(12) . . ?
O7 Cl2 O5 108.02(12) . . ?

loop_
_geom_bond_atom_site_label_1
_geom_bond_atom_site_label_2
_geom_bond_distance
_geom_bond_site_symmetry_2
_geom_bond_publ_flag
Cu1 N3 2.002(2) . ?
Cu1 N1 2.010(2) . ?
Cu1 N2 2.015(2) . ?
Cu1 N4 2.020(2) . ?
Cu1 O1 2.4951(19) . ?
N1 C5 1.342(3) . ?
N1 C1 1.357(3) . ?
C1 C2 1.387(3) . ?
C2 C3 1.381(4) . ?
C3 C4 1.394(4) . ?
C4 C5 1.391(3) . ?
C5 C6 1.505(3) . ?
C6 N2 1.484(3) . ?
N2 C7 1.489(4) . ?
C7 C8 1.518(4) . ?
C8 C9 1.394(6) . ?
C8 C9' 1.689(7) . ?
C9 C10 1.512(8) . ?
C9' C10' 1.532(9) . ?
C10 C11 1.422(6) . ?
C10' C11 1.521(7) . ?
C11 C12' 1.355(7) . ?
C11 C12 1.628(6) . ?
C12 C13 1.445(7) . ?
C12' C13 1.471(7) . ?
C13 C14' 1.275(7) . ?
C13 C14 1.613(7) . ?
C14 C15 1.472(7) . ?
C14' C15 1.455(7) . ?
C15 C16' 1.266(8) . ?
C15 C16 1.628(7) . ?
C16 C17 1.535(8) . ?
C17 C18 1.516(8) . ?
C18 C19 1.541(8) . ?
C19 C20 1.507(8) . ?
C20 C21 1.528(9) . ?
C21 C22 1.542(10) . ?
C22 C23 1.437(8) . ?
C16' C17' 1.506(9) . ?
C17' C18' 1.501(9) . ?
C18' C19' 1.524(9) . ?
C19' C20' 1.519(9) . ?
C20' C21' 1.520(9) . ?
C21' C22' 1.515(9) . ?
C22' C23 1.498(8) . ?
C23 C24 1.368(8) . ?
C23 C24' 1.540(10) . ?
N3 C25 1.346(3) . ?
N3 C29 1.355(3) . ?
C25 C26 1.383(3) . ?
C26 C27 1.386(4) . ?
C27 C28 1.384(4) . ?
C28 C29 1.387(3) . ?
C29 C30 1.502(3) . ?
C30 N4 1.489(3) . ?
N4 C31 1.493(3) . ?
C31 C32 1.529(3) . ?
C32 C33 1.525(4) . ?
C33 C34 1.527(4) . ?
C34 C35 1.532(4) . ?
C35 C36 1.516(5) . ?
C36 C37 1.517(4) . ?
C37 C38 1.513(6) . ?
C38 C39 1.530(4) . ?
C39 C40 1.512(7) . ?
C40 C41 1.522(5) . ?
C41 C42 1.531(7) . ?
C42 C43 1.522(5) . ?
C43 C44 1.497(7) . ?
C44 C45 1.524(5) . ?
C45 C46 1.530(7) . ?
C46 C47 1.519(5) . ?
C47 C48 1.520(6) . ?
Cl1 O2 1.4327(18) . ?
Cl1 O4 1.4384(19) . ?
Cl1 O3 1.4458(19) . ?
Cl1 O1 1.4661(18) . ?
Cl2 O8 1.432(2) . ?
Cl2 O6 1.4397(18) . ?
Cl2 O7 1.4414(19) . ?
Cl2 O5 1.460(2) . ?
